data_7112916
loop_
_publ_author_name
'He, Yabing'
'Bian, Zheng'
'Kang, Chuanqing'
'Gao, Lianxun'

_publ_section_title
;
 Stereoselective and hierarchical self-assembly from nanotubular
 homochiral helical coordination polymers to supramolecular gels.
;
_journal_issue 31
_journal_name_full 'Chemical communications (Cambridge, England)'
_journal_page_first 5695
_journal_page_last 5697
_journal_paper_doi 10.1039/c0cc01433h
_journal_volume 46
_journal_year 2010
_chemical_formula_sum 'C44 H34 Ag B F4 N4 O4'
_chemical_formula_weight 877.43
_chemical_name_systematic
; 
 ? 
;
_space_group_IT_number 17
_symmetry_cell_setting orthorhombic
_symmetry_space_group_name_Hall 'P 2c 2'
_symmetry_space_group_name_H-M 'P 2 2 21'
_atom_sites_solution_hydrogens geom
_atom_sites_solution_primary direct
_atom_sites_solution_secondary difmap
_audit_creation_method SHELXL-97
_cell_angle_alpha 90.00
_cell_angle_beta 90.00
_cell_angle_gamma 90.00
_cell_formula_units_Z 4
_cell_length_a 8.2140(5)
_cell_length_b 13.8169(7)
_cell_length_c 41.563(2)
_cell_measurement_reflns_used 9386
_cell_measurement_temperature 186(2)
_cell_measurement_theta_max 24.95
_cell_measurement_theta_min 2.45
_cell_volume 4717.1(4)
_computing_cell_refinement 'Bruker SMART'
_computing_data_collection 'Bruker SMART'
_computing_data_reduction 'Bruker SAINT'
_computing_molecular_graphics 'Bruker SHELXTL'
_computing_publication_material 'Bruker SHELXTL'
_computing_structure_refinement 'SHELXL-97 (Sheldrick, 1997)'
_computing_structure_solution 'SHELXS-97 (Sheldrick, 1990)'
_diffrn_ambient_temperature 186(2)
_diffrn_measured_fraction_theta_full 0.995
_diffrn_measured_fraction_theta_max 0.995
_diffrn_measurement_device_type 'Bruker APEXII CCD'
_diffrn_measurement_method 'phi and omega scans'
_diffrn_radiation_monochromator graphite
_diffrn_radiation_source 'fine-focus sealed tube'
_diffrn_radiation_type MoK\a
_diffrn_radiation_wavelength 0.71073
_diffrn_reflns_av_R_equivalents 0.0443
_diffrn_reflns_av_sigmaI/netI 0.0551
_diffrn_reflns_limit_h_max 9
_diffrn_reflns_limit_h_min -8
_diffrn_reflns_limit_k_max 14
_diffrn_reflns_limit_k_min -16
_diffrn_reflns_limit_l_max 49
_diffrn_reflns_limit_l_min -48
_diffrn_reflns_number 24328
_diffrn_reflns_theta_full 25.11
_diffrn_reflns_theta_max 25.11
_diffrn_reflns_theta_min 1.47
_exptl_absorpt_coefficient_mu 0.484
_exptl_absorpt_correction_T_max 0.9222
_exptl_absorpt_correction_T_min 0.8337
_exptl_absorpt_correction_type multi-scan
_exptl_absorpt_process_details '(SADABS; Sheldrick, 1996)'
_exptl_crystal_colour colorless
_exptl_crystal_density_diffrn 1.236
_exptl_crystal_density_method 'not measured'
_exptl_crystal_description rod
_exptl_crystal_F_000 1784
_exptl_crystal_size_max 0.39
_exptl_crystal_size_mid 0.22
_exptl_crystal_size_min 0.17
_refine_diff_density_max 1.224
_refine_diff_density_min -0.883
_refine_diff_density_rms 0.099
_refine_ls_abs_structure_details 'Flack H D (1983), Acta Cryst. A39, 876-881'
_refine_ls_abs_structure_Flack 0.08(6)
_refine_ls_extinction_method none
_refine_ls_goodness_of_fit_ref 1.083
_refine_ls_hydrogen_treatment constr
_refine_ls_matrix_type full
_refine_ls_number_parameters 502
_refine_ls_number_reflns 8397
_refine_ls_number_restraints 17
_refine_ls_restrained_S_all 1.086
_refine_ls_R_factor_all 0.0953
_refine_ls_R_factor_gt 0.0728
_refine_ls_shift/su_max 0.000
_refine_ls_shift/su_mean 0.000
_refine_ls_structure_factor_coef Fsqd
_refine_ls_weighting_details 'calc w=1/[\s^2^(Fo^2^)+(0.1393P)^2^] where P=(Fo^2^+2Fc^2^)/3'
_refine_ls_weighting_scheme calc
_refine_ls_wR_factor_gt 0.2089
_refine_ls_wR_factor_ref 0.2215
_reflns_number_gt 5984
_reflns_number_total 8397
_reflns_threshold_expression >2sigma(I)
_cod_data_source_file c0cc01433h.txt
_cod_data_source_block (R)-1AgBF4
_cod_depositor_comments
;
The following automatic conversions were performed:

'_symmetry_cell_setting' value 'Orthorhombic' changed to
'orthorhombic' according to
/usr/data/users/saulius/automatic-downloads/retrospective/RSC/lib/dictionaries/cif_core.dic
dictionary named 'cif_core.dic' version 2.4.2 from 2011-04-26.

Automatic conversion script
Id: cif_fix_values 2281 2013-09-26 08:29:07Z andrius 
;
_cod_original_cell_volume 4717.1(5)
_cod_original_sg_symbol_H-M P222(1)
_cod_database_code 7112916

loop_
_symmetry_equiv_pos_as_xyz
'x, y, z'
'-x, -y, z+1/2'
'-x, y, -z+1/2'
'x, -y, -z'

loop_
_atom_site_label
_atom_site_type_symbol
_atom_site_fract_x
_atom_site_fract_y
_atom_site_fract_z
_atom_site_U_iso_or_equiv
_atom_site_adp_type
_atom_site_occupancy
_atom_site_symmetry_multiplicity
_atom_site_calc_flag
_atom_site_refinement_flags
_atom_site_disorder_assembly
_atom_site_disorder_group
Ag1 Ag 0.5000 -0.22357(5) 0.7500 0.0554(3) Uani 1 2 d S . .
Ag2 Ag 1.0000 0.77744(6) 0.7500 0.0744(3) Uani 1 2 d S . .
N1 N 0.4221(8) -0.2818(4) 0.79801(11) 0.0430(13) Uani 1 1 d . . .
N2 N 0.5636(7) -0.1080(4) 0.79016(12) 0.0395(13) Uani 1 1 d . . .
N3 N 0.8784(8) 0.6787(4) 0.78843(15) 0.0527(16) Uani 1 1 d . . .
N4 N 1.0293(7) 0.8473(4) 0.79948(17) 0.0596(17) Uani 1 1 d . . .
O1 O 0.5638(6) 0.2173(3) 0.84243(11) 0.0474(11) Uani 1 1 d . B .
O3 O 0.8295(5) 0.3581(3) 0.84473(10) 0.0407(10) Uani 1 1 d . . .
O4 O 1.0960(7) 0.3914(4) 0.85733(14) 0.0663(15) Uani 1 1 d D . .
C1 C 0.3447(10) -0.3692(4) 0.80090(16) 0.0481(18) Uani 1 1 d . . .
H1 H 0.3437 -0.4109 0.7833 0.058 Uiso 1 1 calc R . .
C2 C 0.2706(11) -0.3969(5) 0.82803(17) 0.055(2) Uani 1 1 d . . .
H2 H 0.2124 -0.4546 0.8285 0.066 Uiso 1 1 calc R . .
C3 C 0.2798(7) -0.3414(4) 0.85468(15) 0.0402(15) Uani 1 1 d . . .
H3 H 0.2358 -0.3626 0.8740 0.048 Uiso 1 1 calc R . .
C4 C 0.3562(8) -0.2521(4) 0.85263(15) 0.0402(15) Uani 1 1 d . . .
H4 H 0.3577 -0.2108 0.8703 0.048 Uiso 1 1 calc R . .
C5 C 0.4292(7) -0.2253(4) 0.82461(13) 0.0294(12) Uani 1 1 d . . .
C6 C 0.5155(8) -0.1300(4) 0.82059(12) 0.0320(12) Uani 1 1 d . . .
C7 C 0.5440(8) -0.0711(4) 0.84680(14) 0.0355(14) Uani 1 1 d . . .
H7 H 0.5094 -0.0895 0.8672 0.043 Uiso 1 1 calc R . .
C8 C 0.6252(8) 0.0164(4) 0.84231(15) 0.0381(15) Uani 1 1 d . . .
C9 C 0.6717(9) 0.0406(5) 0.81117(15) 0.0440(16) Uani 1 1 d . . .
H9 H 0.7232 0.0992 0.8070 0.053 Uiso 1 1 calc R . .
C10 C 0.6409(10) -0.0224(5) 0.78713(16) 0.0503(18) Uani 1 1 d . . .
H10 H 0.6762 -0.0053 0.7666 0.060 Uiso 1 1 calc R . .
C11 C 0.6673(7) 0.0780(4) 0.87053(13) 0.0329(13) Uani 1 1 d . . .
C12 C 0.7361(9) 0.0401(4) 0.89650(14) 0.0389(14) Uani 1 1 d . . .
H12 H 0.7464 -0.0268 0.8978 0.047 Uiso 1 1 calc R . .
C13 C 0.7952(8) 0.0977(4) 0.92263(14) 0.0409(16) Uani 1 1 d . . .
C14 C 0.8809(10) 0.0541(6) 0.94961(15) 0.0552(19) Uani 1 1 d . . .
H14 H 0.8932 -0.0127 0.9513 0.066 Uiso 1 1 calc R . .
C15 C 0.9405(9) 0.1131(5) 0.97159(16) 0.0534(19) Uani 1 1 d . . .
H15 H 0.9886 0.0857 0.9897 0.064 Uiso 1 1 calc R . .
C16 C 0.9360(9) 0.2133(5) 0.96950(15) 0.0488(17) Uani 1 1 d . . .
H16 H 0.9893 0.2516 0.9846 0.059 Uiso 1 1 calc R . .
C17 C 0.8513(8) 0.2541(5) 0.94472(14) 0.0393(14) Uani 1 1 d . . .
H17 H 0.8400 0.3210 0.9440 0.047 Uiso 1 1 calc R . .
C18 C 0.7808(7) 0.1981(4) 0.92035(13) 0.0324(13) Uani 1 1 d . . .
C19 C 0.6898(7) 0.2391(4) 0.89334(14) 0.0328(13) Uani 1 1 d . . .
C20 C 0.6392(7) 0.1793(4) 0.86960(13) 0.0308(13) Uani 1 1 d . . .
C23 C 0.6644(8) 0.3472(5) 0.89229(13) 0.0362(14) Uani 1 1 d . . .
C24 C 0.5585(8) 0.3919(5) 0.91519(14) 0.0417(16) Uani 1 1 d . . .
C25 C 0.4769(9) 0.3408(6) 0.93903(14) 0.0517(17) Uani 1 1 d . . .
H25 H 0.4914 0.2742 0.9409 0.062 Uiso 1 1 calc R . .
C26 C 0.3744(10) 0.3885(9) 0.95987(17) 0.076(3) Uani 1 1 d . . .
H26 H 0.3214 0.3541 0.9760 0.091 Uiso 1 1 calc R . .
C27 C 0.3495(11) 0.4870(7) 0.95714(18) 0.063(2) Uani 1 1 d . . .
H27 H 0.2768 0.5172 0.9710 0.076 Uiso 1 1 calc R . .
C28 C 0.4268(10) 0.5398(6) 0.93511(18) 0.062(2) Uani 1 1 d . . .
H28 H 0.4108 0.6063 0.9340 0.075 Uiso 1 1 calc R . .
C29 C 0.5359(8) 0.4919(5) 0.91297(15) 0.0464(17) Uani 1 1 d . . .
C30 C 0.6075(9) 0.5439(5) 0.88793(16) 0.0476(17) Uani 1 1 d . . .
H30 H 0.5888 0.6102 0.8867 0.057 Uiso 1 1 calc R . .
C31 C 0.7034(8) 0.5019(4) 0.86523(15) 0.0402(16) Uani 1 1 d . . .
C32 C 0.7328(8) 0.4004(4) 0.86840(14) 0.0339(13) Uani 1 1 d . . .
C33 C 0.9779(9) 0.3202(5) 0.85334(19) 0.0542(18) Uani 1 1 d . . .
H33A H 1.0135 0.2751 0.8369 0.065 Uiso 1 1 calc R . .
H33B H 0.9661 0.2845 0.8733 0.065 Uiso 1 1 calc R . .
C34 C 1.1088(11) 0.4304(8) 0.8879(2) 0.082(3) Uani 1 1 d D . .
H34A H 1.0052 0.4557 0.8944 0.122 Uiso 1 1 calc R . .
H34B H 1.1880 0.4815 0.8878 0.122 Uiso 1 1 calc R . .
H34C H 1.1423 0.3809 0.9027 0.122 Uiso 1 1 calc R . .
C35 C 0.8184(11) 0.5881(5) 0.78311(18) 0.061(2) Uani 1 1 d . . .
H35 H 0.8106 0.5666 0.7620 0.073 Uiso 1 1 calc R . .
C36 C 0.7699(11) 0.5279(5) 0.80668(17) 0.059(2) Uani 1 1 d . . .
H36 H 0.7356 0.4655 0.8017 0.070 Uiso 1 1 calc R . .
C37 C 0.7711(8) 0.5595(4) 0.83855(15) 0.0383(14) Uani 1 1 d . . .
C38 C 0.8356(8) 0.6516(4) 0.84440(17) 0.0405(15) Uani 1 1 d . . .
H38 H 0.8430 0.6751 0.8653 0.049 Uiso 1 1 calc R . .
C39 C 0.8881(9) 0.7071(4) 0.81886(19) 0.0484(18) Uani 1 1 d . . .
C40 C 0.9635(8) 0.8046(4) 0.82492(18) 0.0427(16) Uani 1 1 d . . .
C41 C 0.9690(10) 0.8467(4) 0.8549(2) 0.058(2) Uani 1 1 d . . .
H41 H 0.9207 0.8153 0.8722 0.070 Uiso 1 1 calc R . .
C42 C 1.0463(9) 0.9361(6) 0.8599(3) 0.080(3) Uani 1 1 d . . .
H42 H 1.0521 0.9645 0.8801 0.096 Uiso 1 1 calc R . .
C43 C 1.1160(10) 0.9814(6) 0.8318(2) 0.066(2) Uani 1 1 d . . .
H43 H 1.1672 1.0413 0.8331 0.080 Uiso 1 1 calc R . .
C44 C 1.1044(10) 0.9339(5) 0.8036(3) 0.072(3) Uani 1 1 d . . .
H44 H 1.1513 0.9626 0.7856 0.086 Uiso 1 1 calc R . .
B1 B 0.1371(14) 0.7626(8) 0.9409(2) 0.146(7) Uiso 1 1 d D . .
F1 F 0.0620(12) 0.6934(6) 0.9225(2) 0.192(4) Uiso 1 1 d D . .
F2 F 0.0267(11) 0.8347(6) 0.9472(2) 0.184(4) Uiso 1 1 d D . .
F3 F 0.2689(11) 0.7965(7) 0.9251(2) 0.191(4) Uiso 1 1 d D . .
F4 F 0.1845(11) 0.7236(6) 0.96963(18) 0.165(3) Uiso 1 1 d D . .
C21 C 0.4021(10) 0.2492(5) 0.8462(2) 0.069(3) Uani 1 1 d D . .
H21A H 0.3739 0.2537 0.8688 0.083 Uiso 0.75 1 calc PR A 1
H21B H 0.3875 0.3123 0.8363 0.083 Uiso 0.75 1 calc PR A 1
H21C H 0.3683 0.2781 0.8268 0.083 Uiso 0.25 1 d PR A 2
H21D H 0.4037 0.2999 0.8629 0.083 Uiso 0.25 1 d PR A 2
O2 O 0.3075(11) 0.1814(6) 0.8311(2) 0.089(3) Uani 0.75 1 d PD B 1
C22 C 0.322(2) 0.1814(13) 0.7978(2) 0.128(6) Uiso 0.75 1 d PD B 1
H22A H 0.2643 0.2421 0.7907 0.154 Uiso 0.75 1 d P C 1
H22B H 0.2507 0.1290 0.7893 0.154 Uiso 0.75 1 d P D 1
H22C H 0.4223 0.1785 0.7905 0.154 Uiso 0.75 1 d P E 1
O2' O 0.285(3) 0.1818(17) 0.8569(5) 0.089(3) Uani 0.25 1 d PD B 2
C22' C 0.280(5) 0.174(3) 0.8901(6) 0.099(13) Uiso 0.25 1 d PD B 2
H22D H 0.3259 0.1216 0.8978 0.118 Uiso 0.25 1 d P F 2
H22E H 0.1736 0.1897 0.8959 0.118 Uiso 0.25 1 d P G 2
H22F H 0.3491 0.2342 0.8973 0.118 Uiso 0.25 1 d P H 2

loop_
_atom_site_aniso_label
_atom_site_aniso_U_11
_atom_site_aniso_U_22
_atom_site_aniso_U_33
_atom_site_aniso_U_23
_atom_site_aniso_U_13
_atom_site_aniso_U_12
Ag1 0.0886(6) 0.0443(4) 0.0334(3) 0.000 -0.0036(4) 0.000
Ag2 0.0960(8) 0.0477(5) 0.0796(5) 0.000 -0.0069(6) 0.000
N1 0.068(4) 0.033(3) 0.028(2) -0.004(2) -0.007(2) -0.014(3)
N2 0.041(3) 0.028(3) 0.050(3) -0.006(2) 0.001(2) -0.008(2)
N3 0.056(4) 0.030(3) 0.071(4) 0.007(3) -0.038(3) 0.000(3)
N4 0.041(4) 0.043(3) 0.095(5) -0.017(3) 0.009(3) -0.002(3)
O1 0.056(3) 0.032(2) 0.055(2) -0.003(2) -0.019(2) 0.004(2)
O3 0.042(3) 0.030(2) 0.049(2) -0.0057(18) 0.006(2) 0.010(2)
O4 0.046(3) 0.074(4) 0.079(4) 0.013(3) 0.001(3) -0.013(3)
C1 0.074(5) 0.026(3) 0.045(4) -0.008(3) -0.020(3) -0.015(3)
C2 0.062(5) 0.043(4) 0.060(4) 0.014(3) -0.034(4) -0.011(4)
C3 0.030(4) 0.036(3) 0.054(4) 0.002(3) 0.006(3) -0.001(3)
C4 0.045(4) 0.030(3) 0.045(3) -0.005(3) 0.002(3) 0.003(3)
C5 0.026(3) 0.028(3) 0.035(3) -0.003(2) -0.007(2) 0.001(3)
C6 0.030(3) 0.033(3) 0.032(2) -0.005(2) -0.003(3) 0.000(3)
C7 0.044(4) 0.019(3) 0.044(3) 0.004(2) -0.003(3) -0.005(3)
C8 0.046(4) 0.022(3) 0.047(3) -0.002(3) -0.010(3) 0.011(3)
C9 0.052(4) 0.033(3) 0.047(4) -0.001(3) 0.005(3) -0.003(3)
C10 0.071(5) 0.027(3) 0.052(4) 0.001(3) 0.022(4) -0.005(3)
C11 0.037(3) 0.024(3) 0.037(3) -0.001(2) -0.003(3) -0.005(3)
C12 0.047(4) 0.024(3) 0.046(3) -0.002(2) -0.006(3) -0.010(3)
C13 0.063(5) 0.025(3) 0.035(3) 0.007(2) -0.007(3) 0.000(3)
C14 0.077(6) 0.047(4) 0.041(4) 0.009(3) -0.008(4) -0.003(4)
C15 0.062(5) 0.050(4) 0.048(4) 0.009(3) -0.019(3) -0.002(4)
C16 0.046(4) 0.056(4) 0.044(3) -0.014(3) -0.011(3) 0.005(3)
C17 0.046(4) 0.033(3) 0.039(3) -0.001(2) 0.001(3) -0.001(3)
C18 0.031(4) 0.028(3) 0.038(3) 0.001(2) -0.005(2) 0.002(2)
C19 0.029(3) 0.023(3) 0.046(3) 0.004(2) -0.003(2) 0.002(2)
C20 0.029(3) 0.027(3) 0.036(3) 0.007(2) -0.005(2) 0.003(3)
C23 0.034(3) 0.039(4) 0.036(3) -0.012(3) -0.010(3) 0.000(3)
C24 0.035(4) 0.050(4) 0.040(3) -0.013(3) -0.012(3) 0.010(3)
C25 0.048(4) 0.065(4) 0.042(3) -0.002(3) 0.001(3) 0.018(4)
C26 0.046(5) 0.139(9) 0.042(4) -0.007(5) 0.006(3) 0.020(5)
C27 0.063(5) 0.082(6) 0.045(4) -0.016(4) -0.006(4) 0.034(5)
C28 0.070(5) 0.060(5) 0.056(4) -0.023(4) -0.023(4) 0.033(4)
C29 0.046(4) 0.048(4) 0.046(3) -0.023(3) -0.018(3) 0.010(3)
C30 0.054(4) 0.038(4) 0.051(4) -0.017(3) -0.022(3) 0.011(3)
C31 0.048(4) 0.028(3) 0.045(3) -0.011(3) -0.017(3) 0.006(3)
C32 0.027(3) 0.027(3) 0.048(3) -0.001(2) -0.010(3) 0.001(3)
C33 0.039(4) 0.032(3) 0.092(5) -0.008(3) 0.015(4) 0.005(3)
C34 0.051(5) 0.100(7) 0.093(7) 0.025(6) -0.019(5) -0.019(5)
C35 0.087(6) 0.041(4) 0.056(4) -0.001(3) -0.030(4) -0.021(4)
C36 0.082(6) 0.030(3) 0.064(4) -0.005(3) -0.047(4) -0.004(4)
C37 0.037(4) 0.025(3) 0.053(3) 0.002(3) -0.013(3) -0.002(3)
C38 0.033(3) 0.016(3) 0.072(4) -0.002(3) -0.017(3) 0.002(3)
C39 0.048(4) 0.015(3) 0.082(5) -0.005(3) -0.019(4) -0.001(3)
C40 0.034(4) 0.018(3) 0.076(4) -0.002(3) -0.013(3) 0.002(3)
C41 0.059(5) 0.024(3) 0.093(5) -0.002(3) -0.026(4) 0.001(3)
C42 0.034(5) 0.045(4) 0.162(9) -0.034(5) -0.012(5) 0.004(4)
C43 0.044(5) 0.037(4) 0.117(7) -0.017(5) 0.005(5) -0.008(4)
C44 0.052(5) 0.034(4) 0.128(8) -0.019(5) 0.015(5) -0.016(4)
C21 0.050(5) 0.050(5) 0.106(6) 0.004(4) -0.045(5) 0.003(4)
O2 0.088(6) 0.089(5) 0.089(6) 0.012(6) -0.001(5) -0.001(5)
O2' 0.088(6) 0.089(5) 0.089(6) 0.012(6) -0.001(5) -0.001(5)

loop_
_atom_type_symbol
_atom_type_description
_atom_type_scat_dispersion_real
_atom_type_scat_dispersion_imag
_atom_type_scat_source
C C 0.0033 0.0016 'International Tables Vol C Tables 4.2.6.8 and 6.1.1.4'
H H 0.0000 0.0000 'International Tables Vol C Tables 4.2.6.8 and 6.1.1.4'
B B 0.0013 0.0007 'International Tables Vol C Tables 4.2.6.8 and 6.1.1.4'
N N 0.0061 0.0033 'International Tables Vol C Tables 4.2.6.8 and 6.1.1.4'
O O 0.0106 0.0060 'International Tables Vol C Tables 4.2.6.8 and 6.1.1.4'
F F 0.0171 0.0103 'International Tables Vol C Tables 4.2.6.8 and 6.1.1.4'
Ag Ag -0.8971 1.1015 'International Tables Vol C Tables 4.2.6.8 and 6.1.1.4'

loop_
_geom_angle_atom_site_label_1
_geom_angle_atom_site_label_2
_geom_angle_atom_site_label_3
_geom_angle
_geom_angle_site_symmetry_1
_geom_angle_site_symmetry_3
N1 Ag1 N1 138.0(3) . 3_656
N1 Ag1 N2 71.19(17) . .
N1 Ag1 N2 143.6(2) 3_656 .
N1 Ag1 N2 143.6(2) . 3_656
N1 Ag1 N2 71.19(17) 3_656 3_656
N2 Ag1 N2 95.2(3) . 3_656
N4 Ag2 N4 130.0(3) 3_756 .
N4 Ag2 N3 71.0(2) 3_756 3_756
N4 Ag2 N3 145.2(2) . 3_756
N4 Ag2 N3 145.2(2) 3_756 .
N4 Ag2 N3 71.0(2) . .
N3 Ag2 N3 108.2(3) 3_756 .
C5 N1 C1 117.1(5) . .
C5 N1 Ag1 120.5(4) . .
C1 N1 Ag1 121.7(4) . .
C10 N2 C6 114.8(5) . .
C10 N2 Ag1 129.0(4) . .
C6 N2 Ag1 116.2(4) . .
C39 N3 C35 116.6(6) . .
C39 N3 Ag2 117.0(5) . .
C35 N3 Ag2 125.6(5) . .
C40 N4 C44 118.5(7) . .
C40 N4 Ag2 119.1(4) . .
C44 N4 Ag2 122.3(6) . .
C20 O1 C21 116.7(6) . .
C33 O3 C32 118.8(5) . .
C34 O4 C33 116.0(6) . .
C2 C1 N1 122.5(6) . .
C2 C1 H1 118.8 . .
N1 C1 H1 118.8 . .
C3 C2 C1 120.3(7) . .
C3 C2 H2 119.9 . .
C1 C2 H2 119.9 . .
C2 C3 C4 118.7(6) . .
C2 C3 H3 120.6 . .
C4 C3 H3 120.6 . .
C5 C4 C3 119.6(6) . .
C5 C4 H4 120.2 . .
C3 C4 H4 120.2 . .
N1 C5 C4 121.5(6) . .
N1 C5 C6 115.7(5) . .
C4 C5 C6 122.8(5) . .
N2 C6 C7 123.7(5) . .
N2 C6 C5 115.8(5) . .
C7 C6 C5 120.5(5) . .
C6 C7 C8 119.1(6) . .
C6 C7 H7 120.4 . .
C8 C7 H7 120.4 . .
C9 C8 C7 117.7(6) . .
C9 C8 C11 122.0(6) . .
C7 C8 C11 120.1(6) . .
C10 C9 C8 118.8(6) . .
C10 C9 H9 120.6 . .
C8 C9 H9 120.6 . .
N2 C10 C9 125.8(6) . .
N2 C10 H10 117.1 . .
C9 C10 H10 117.1 . .
C12 C11 C20 118.7(5) . .
C12 C11 C8 120.9(5) . .
C20 C11 C8 120.3(5) . .
C11 C12 C13 122.9(5) . .
C11 C12 H12 118.6 . .
C13 C12 H12 118.6 . .
C18 C13 C12 118.2(5) . .
C18 C13 C14 120.4(6) . .
C12 C13 C14 121.2(6) . .
C15 C14 C13 117.2(7) . .
C15 C14 H14 121.4 . .
C13 C14 H14 121.4 . .
C14 C15 C16 124.3(7) . .
C14 C15 H15 117.8 . .
C16 C15 H15 117.8 . .
C17 C16 C15 118.2(6) . .
C17 C16 H16 120.9 . .
C15 C16 H16 120.9 . .
C16 C17 C18 121.9(6) . .
C16 C17 H17 119.0 . .
C18 C17 H17 119.0 . .
C13 C18 C17 117.7(5) . .
C13 C18 C19 118.7(5) . .
C17 C18 C19 123.6(5) . .
C20 C19 C18 118.8(5) . .
C20 C19 C23 122.7(5) . .
C18 C19 C23 118.4(5) . .
C19 C20 O1 119.9(5) . .
C19 C20 C11 122.2(5) . .
O1 C20 C11 117.8(5) . .
C32 C23 C24 120.3(6) . .
C32 C23 C19 120.0(5) . .
C24 C23 C19 119.5(6) . .
C25 C24 C29 119.0(6) . .
C25 C24 C23 123.3(6) . .
C29 C24 C23 117.6(6) . .
C26 C25 C24 120.0(8) . .
C26 C25 H25 120.0 . .
C24 C25 H25 120.0 . .
C27 C26 C25 120.8(8) . .
C27 C26 H26 119.6 . .
C25 C26 H26 119.6 . .
C28 C27 C26 121.7(7) . .
C28 C27 H27 119.1 . .
C26 C27 H27 119.1 . .
C27 C28 C29 118.9(7) . .
C27 C28 H28 120.6 . .
C29 C28 H28 120.6 . .
C30 C29 C24 120.2(6) . .
C30 C29 C28 120.1(7) . .
C24 C29 C28 119.5(7) . .
C31 C30 C29 122.9(6) . .
C31 C30 H30 118.6 . .
C29 C30 H30 118.6 . .
C30 C31 C32 116.9(6) . .
C30 C31 C37 120.7(6) . .
C32 C31 C37 122.4(6) . .
C23 C32 O3 121.7(5) . .
C23 C32 C31 122.0(6) . .
O3 C32 C31 116.3(5) . .
O3 C33 O4 112.3(5) . .
O3 C33 H33A 109.1 . .
O4 C33 H33A 109.1 . .
O3 C33 H33B 109.1 . .
O4 C33 H33B 109.1 . .
H33A C33 H33B 107.9 . .
O4 C34 H34A 109.5 . .
O4 C34 H34B 109.5 . .
H34A C34 H34B 109.5 . .
O4 C34 H34C 109.5 . .
H34A C34 H34C 109.5 . .
H34B C34 H34C 109.5 . .
C36 C35 N3 123.8(7) . .
C36 C35 H35 118.1 . .
N3 C35 H35 118.1 . .
C35 C36 C37 119.7(6) . .
C35 C36 H36 120.1 . .
C37 C36 H36 120.1 . .
C38 C37 C36 116.9(6) . .
C38 C37 C31 120.2(6) . .
C36 C37 C31 122.9(6) . .
C39 C38 C37 119.4(6) . .
C39 C38 H38 120.3 . .
C37 C38 H38 120.3 . .
N3 C39 C38 123.4(6) . .
N3 C39 C40 116.8(7) . .
C38 C39 C40 119.9(6) . .
N4 C40 C41 121.4(6) . .
N4 C40 C39 115.6(6) . .
C41 C40 C39 123.0(7) . .
C40 C41 C42 121.4(9) . .
C40 C41 H41 119.3 . .
C42 C41 H41 119.3 . .
C41 C42 C43 116.2(9) . .
C41 C42 H42 121.9 . .
C43 C42 H42 121.9 . .
C44 C43 C42 117.7(8) . .
C44 C43 H43 121.2 . .
C42 C43 H43 121.2 . .
C43 C44 N4 124.9(9) . .
C43 C44 H44 117.5 . .
N4 C44 H44 117.5 . .
F4 B1 F3 109.4(8) . .
F4 B1 F2 107.8(8) . .
F3 B1 F2 111.8(8) . .
F4 B1 F1 109.9(8) . .
F3 B1 F1 109.5(8) . .
F2 B1 F1 108.4(8) . .
O2 C21 O1 105.7(7) . .
O2 C21 O2' 46.0(10) . .
O1 C21 O2' 118.1(13) . .
O2 C21 H21A 110.6 . .
O1 C21 H21A 110.6 . .
O2' C21 H21A 64.8 . .
O2 C21 H21B 110.6 . .
O1 C21 H21B 110.6 . .
O2' C21 H21B 129.9 . .
H21A C21 H21B 108.7 . .
O2 C21 H21C 74.4 . .
O1 C21 H21C 108.5 . .
O2' C21 H21C 110.4 . .
H21A C21 H21C 137.1 . .
H21B C21 H21C 38.9 . .
O2 C21 H21D 144.6 . .
O1 C21 H21D 106.7 . .
O2' C21 H21D 104.8 . .
H21A C21 H21D 43.5 . .
H21B C21 H21D 70.2 . .
H21C C21 H21D 107.9 . .
C21 O2 C22 114.1(8) . .
C21 O2 H21C 39.1 . .
C22 O2 H21C 81.2 . .
O2 C22 H22A 104.7 . .
O2 C22 H22B 107.9 . .
H22A C22 H22B 103.0 . .
O2 C22 H22C 115.0 . .
H22A C22 H22C 112.0 . .
H22B C22 H22C 113.3 . .
C22' O2' C21 112.4(11) . .
O2' C22' H22D 114.3 . .
O2' C22' H22E 105.5 . .
H22D C22' H22E 119.5 . .
O2' C22' H22F 102.3 . .
H22D C22' H22F 108.7 . .
H22E C22' H22F 104.8 . .

loop_
_geom_bond_atom_site_label_1
_geom_bond_atom_site_label_2
_geom_bond_distance
_geom_bond_site_symmetry_2
Ag1 N1 2.244(5) .
Ag1 N1 2.244(5) 3_656
Ag1 N2 2.368(5) .
Ag1 N2 2.368(5) 3_656
Ag2 N4 2.284(7) 3_756
Ag2 N4 2.284(7) .
Ag2 N3 2.326(6) 3_756
Ag2 N3 2.326(6) .
N1 C5 1.355(7) .
N1 C1 1.371(8) .
N2 C10 1.349(9) .
N2 C6 1.359(8) .
N3 C39 1.327(9) .
N3 C35 1.363(9) .
N4 C40 1.326(9) .
N4 C44 1.357(9) .
O1 C20 1.391(7) .
O1 C21 1.408(10) .
O3 C33 1.374(8) .
O3 C32 1.394(7) .
O4 C34 1.383(8) .
O4 C33 1.391(9) .
C1 C2 1.337(10) .
C1 H1 0.9300 .
C2 C3 1.349(9) .
C2 H2 0.9300 .
C3 C4 1.387(9) .
C3 H3 0.9300 .
C4 C5 1.361(9) .
C4 H4 0.9300 .
C5 C6 1.505(8) .
C6 C7 1.380(8) .
C7 C8 1.392(9) .
C7 H7 0.9300 .
C8 C9 1.391(9) .
C8 C11 1.490(8) .
C9 C10 1.350(9) .
C9 H9 0.9300 .
C10 H10 0.9300 .
C11 C12 1.326(8) .
C11 C20 1.419(8) .
C12 C13 1.431(8) .
C12 H12 0.9300 .
C13 C18 1.395(8) .
C13 C14 1.455(9) .
C14 C15 1.318(10) .
C14 H14 0.9300 .
C15 C16 1.388(10) .
C15 H15 0.9300 .
C16 C17 1.365(9) .
C16 H16 0.9300 .
C17 C18 1.400(8) .
C17 H17 0.9300 .
C18 C19 1.463(8) .
C19 C20 1.352(8) .
C19 C23 1.509(9) .
C23 C32 1.357(9) .
C23 C24 1.430(9) .
C24 C25 1.389(10) .
C24 C29 1.398(9) .
C25 C26 1.376(10) .
C25 H25 0.9300 .
C26 C27 1.380(13) .
C26 H26 0.9300 .
C27 C28 1.332(12) .
C27 H27 0.9300 .
C28 C29 1.445(10) .
C28 H28 0.9300 .
C29 C30 1.395(10) .
C30 C31 1.359(9) .
C30 H30 0.9300 .
C31 C32 1.429(8) .
C31 C37 1.474(9) .
C33 H33A 0.9700 .
C33 H33B 0.9700 .
C34 H34A 0.9600 .
C34 H34B 0.9600 .
C34 H34C 0.9600 .
C35 C36 1.345(10) .
C35 H35 0.9300 .
C36 C37 1.395(9) .
C36 H36 0.9300 .
C37 C38 1.400(8) .
C38 C39 1.379(10) .
C38 H38 0.9300 .
C39 C40 1.503(9) .
C40 C41 1.375(10) .
C41 C42 1.404(10) .
C41 H41 0.9300 .
C42 C43 1.444(14) .
C42 H42 0.9300 .
C43 C44 1.345(12) .
C43 H43 0.9300 .
C44 H44 0.9300 .
B1 F4 1.368(9) .
B1 F3 1.349(9) .
B1 F2 1.373(9) .
B1 F1 1.369(9) .
C21 O2 1.369(8) .
C21 O2' 1.411(10) .
C21 H21A 0.9700 .
C21 H21B 0.9700 .
C21 H21C 0.9415 .
C21 H21D 0.9875 .
O2 C22 1.387(8) .
O2 H21C 1.4377 .
C22 H22A 1.0086 .
C22 H22B 0.9949 .
C22 H22C 0.8808 .
O2' C22' 1.384(10) .
C22' H22D 0.8821 .
C22' H22E 0.9325 .
C22' H22F 1.0440 .
